data_7203238
loop_
_publ_author_name
'Mariaca, Ra\'ul'
'Behrnd, Norwid-Rasmus'
'Eggli, Patrick'
'Stoeckli-Evans, Helen'
'Hulliger, J\"urg'

_publ_section_title
;
 Synthesis and crystal engineering of fluorinated stilbenes
;
_journal_issue 3
_journal_name_full CrystEngComm
_journal_page_first 222
_journal_paper_doi 10.1039/b517032j
_journal_volume 8
_journal_year 2006
_chemical_formula_moiety 'C15 H10 Br N'
_chemical_formula_sum 'C15 H10 Br N'
_chemical_formula_weight 284.15
_chemical_name_systematic
;
?
;
_space_group_IT_number 2
_symmetry_cell_setting triclinic
_symmetry_space_group_name_Hall '-P 1'
_symmetry_space_group_name_H-M 'P -1'
_atom_sites_solution_hydrogens geom
_atom_sites_solution_primary direct
_atom_sites_solution_secondary difmap
_audit_creation_method SHELXL-97
_cell_angle_alpha 104.434(9)
_cell_angle_beta 104.567(9)
_cell_angle_gamma 102.171(9)
_cell_formula_units_Z 7
_cell_length_a 9.9795(13)
_cell_length_b 13.3572(14)
_cell_length_c 16.7277(19)
_cell_measurement_reflns_used 28929
_cell_measurement_temperature 153(2)
_cell_measurement_theta_max 29.50
_cell_measurement_theta_min 1.65
_cell_volume 1999.0(4)
_computing_cell_refinement 'X-Area V1.17'
_computing_data_collection 'X-Area V1.17 (STOE & Cie GmbH, 2002)'
_computing_data_reduction 'X-RED32 V1.04 (STOE & Cie GmbH, 2002)'
_computing_molecular_graphics 'PLATON (Spek, 2003)'
_computing_publication_material SHELXL-97
_computing_structure_refinement 'SHELXL-97 (Sheldrick, 1997)'
_computing_structure_solution 'SHELXS-97 (Sheldrick, 1990)'
_diffrn_ambient_temperature 153(2)
_diffrn_measured_fraction_theta_full 0.999
_diffrn_measured_fraction_theta_max 0.999
_diffrn_measurement_device_type 'STOE IPDS-2'
_diffrn_measurement_method 'rotation method'
_diffrn_radiation_monochromator graphite
_diffrn_radiation_source 'fine-focus sealed tube'
_diffrn_radiation_type MoK\a
_diffrn_radiation_wavelength 0.71073
_diffrn_reflns_av_R_equivalents 0.0471
_diffrn_reflns_av_sigmaI/netI 0.0409
_diffrn_reflns_limit_h_max 12
_diffrn_reflns_limit_h_min -12
_diffrn_reflns_limit_k_max 16
_diffrn_reflns_limit_k_min -16
_diffrn_reflns_limit_l_max 20
_diffrn_reflns_limit_l_min -20
_diffrn_reflns_number 19932
_diffrn_reflns_theta_full 25.50
_diffrn_reflns_theta_max 25.50
_diffrn_reflns_theta_min 1.65
_diffrn_standards_decay_% 0
_diffrn_standards_interval_time 0
_diffrn_standards_number 0
_exptl_absorpt_coefficient_mu 3.571
_exptl_absorpt_correction_T_max 0.771
_exptl_absorpt_correction_T_min 0.354
_exptl_absorpt_correction_type empircal
_exptl_absorpt_process_details 'DIFABS (Spek, 2003)'
_exptl_crystal_colour pale_yellow
_exptl_crystal_density_diffrn 1.652
_exptl_crystal_density_meas ?
_exptl_crystal_density_method 'not measured'
_exptl_crystal_description block
_exptl_crystal_F_000 994
_exptl_crystal_size_max 0.37
_exptl_crystal_size_mid 0.32
_exptl_crystal_size_min 0.31
_refine_diff_density_max 1.089
_refine_diff_density_min -1.159
_refine_diff_density_rms 0.107
_refine_ls_extinction_method none
_refine_ls_goodness_of_fit_ref 1.074
_refine_ls_hydrogen_treatment constr
_refine_ls_matrix_type full
_refine_ls_number_parameters 550
_refine_ls_number_reflns 7421
_refine_ls_number_restraints 5
_refine_ls_restrained_S_all 1.087
_refine_ls_R_factor_all 0.0837
_refine_ls_R_factor_gt 0.0641
_refine_ls_shift/su_max 0.001
_refine_ls_shift/su_mean <0.001
_refine_ls_structure_factor_coef Fsqd
_refine_ls_weighting_details 'calc w=1/[\s^2^(Fo^2^)+(0.0667P)^2^+7.1118P] where P=(Fo^2^+2Fc^2^)/3'
_refine_ls_weighting_scheme calc
_refine_ls_wR_factor_gt 0.1523
_refine_ls_wR_factor_ref 0.1638
_reflns_number_gt 5845
_reflns_number_total 7421
_reflns_threshold_expression I>2sigma(I)
_cod_data_source_file b517032j.txt
_cod_data_source_block CH8B
_cod_depositor_comments
;
The following automatic conversions were performed:

'_exptl_crystal_density_meas' value 'none' was changed to '?' - the
value is perceived as not measured.

Automatic conversion script
Id: cif_fix_values 3008 2015-01-20 13:52:24Z robertas 
;
_cod_database_code 7203238

loop_
_symmetry_equiv_pos_as_xyz
'x, y, z'
'-x, -y, -z'

loop_
_atom_site_label
_atom_site_type_symbol
_atom_site_fract_x
_atom_site_fract_y
_atom_site_fract_z
_atom_site_U_iso_or_equiv
_atom_site_adp_type
_atom_site_occupancy
_atom_site_symmetry_multiplicity
_atom_site_calc_flag
_atom_site_refinement_flags
_atom_site_disorder_assembly
_atom_site_disorder_group
Br4 Br 0.7587(5) 0.1823(3) 0.2180(3) 0.0427(6) Uani 0.50 1 d PD . .
C61 C 0.6773(6) 0.1194(5) 0.2988(4) 0.0389(13) Uani 1 1 d D . .
C62 C 0.6298(6) 0.0098(5) 0.2778(4) 0.0413(14) Uani 1 1 d . . .
H62 H 0.6370 -0.0353 0.2263 0.050 Uiso 1 1 calc R . .
C63 C 0.5723(6) -0.0348(5) 0.3305(4) 0.0414(14) Uani 1 1 d . . .
H63 H 0.5359 -0.1112 0.3141 0.050 Uiso 1 1 calc R . .
C64 C 0.5656(6) 0.0284(5) 0.4073(4) 0.0388(13) Uani 1 1 d . . .
C65 C 0.6158(6) 0.1391(5) 0.4281(4) 0.0425(14) Uani 1 1 d . . .
H65 H 0.6122 0.1844 0.4808 0.051 Uiso 1 1 calc R . .
C66 C 0.6707(6) 0.1845(5) 0.3742(4) 0.0414(14) Uani 1 1 d . . .
H66 H 0.7041 0.2609 0.3889 0.050 Uiso 1 1 calc R . .
C67 C 0.5039(6) -0.0240(5) 0.4614(4) 0.0407(14) Uani 1 1 d . . .
H67 H 0.4652 -0.1004 0.4391 0.049 Uiso 1 1 calc R . .
C68 C 0.7304(18) 0.1753(14) 0.2458(10) 0.043(7) Uani 0.50 1 d PD . .
Br1 Br -0.13221(7) -0.50800(5) 0.31600(5) 0.0533(2) Uani 1 1 d . . .
N1 N 0.2791(7) 0.5790(6) 0.4924(4) 0.0544(15) Uani 1 1 d . . .
C1 C -0.0889(7) -0.3569(5) 0.3424(4) 0.0404(13) Uani 1 1 d . . .
C2 C -0.1977(7) -0.3108(5) 0.3325(4) 0.0442(14) Uani 1 1 d . . .
H2 H -0.2958 -0.3540 0.3118 0.053 Uiso 1 1 calc R . .
C3 C -0.1642(7) -0.2022(5) 0.3526(4) 0.0444(15) Uani 1 1 d . . .
H3 H -0.2408 -0.1699 0.3462 0.053 Uiso 1 1 calc R . .
C4 C -0.0246(7) -0.1367(5) 0.3818(4) 0.0393(13) Uani 1 1 d . . .
C5 C 0.0814(7) -0.1880(5) 0.3894(4) 0.0414(14) Uani 1 1 d . . .
H5 H 0.1797 -0.1457 0.4081 0.050 Uiso 1 1 calc R . .
C6 C 0.0517(7) -0.2954(5) 0.3713(4) 0.0421(14) Uani 1 1 d . . .
H6 H 0.1278 -0.3281 0.3786 0.050 Uiso 1 1 calc R . .
C7 C 0.0059(7) -0.0205(5) 0.4002(4) 0.0475(15) Uani 1 1 d . . .
H7 H -0.0756 0.0065 0.3948 0.057 Uiso 1 1 calc R . .
C8 C 0.1340(7) 0.0530(5) 0.4237(4) 0.0475(15) Uani 1 1 d . . .
H8 H 0.2160 0.0266 0.4288 0.057 Uiso 1 1 calc R . .
C9 C 0.1606(7) 0.1649(5) 0.4418(4) 0.0452(15) Uani 1 1 d . . .
C10 C 0.0504(6) 0.2135(5) 0.4344(4) 0.0424(14) Uani 1 1 d . . .
H10 H -0.0468 0.1715 0.4206 0.051 Uiso 1 1 calc R . .
C11 C 0.0820(7) 0.3206(5) 0.4470(4) 0.0446(14) Uani 1 1 d . . .
H11 H 0.0062 0.3536 0.4401 0.054 Uiso 1 1 calc R . .
C12 C 0.2234(7) 0.3827(5) 0.4698(4) 0.0439(14) Uani 1 1 d . . .
C13 C 0.3318(7) 0.3358(6) 0.4786(4) 0.0485(15) Uani 1 1 d . . .
H13 H 0.4295 0.3779 0.4940 0.058 Uiso 1 1 calc R . .
C14 C 0.2990(7) 0.2291(6) 0.4652(5) 0.0555(18) Uani 1 1 d . . .
H14 H 0.3756 0.1968 0.4722 0.067 Uiso 1 1 calc R . .
C15 C 0.2587(8) 0.5021(8) 0.4835(4) 0.0551(19) Uani 1 1 d . . .
Br2 Br 0.01084(8) -0.39934(5) 0.14210(5) 0.0524(2) Uani 1 1 d . . .
N2 N 0.4024(6) 0.6811(4) 0.3236(4) 0.0316(13) Uani 1 1 d D . .
C21 C 0.0480(6) -0.2477(4) 0.1677(4) 0.0361(12) Uani 1 1 d . . .
C22 C -0.0645(6) -0.2048(5) 0.1604(4) 0.0396(13) Uani 1 1 d . . .
H22 H -0.1611 -0.2498 0.1430 0.048 Uiso 1 1 calc R . .
C23 C -0.0360(6) -0.0961(5) 0.1785(4) 0.0384(13) Uani 1 1 d . . .
H23 H -0.1140 -0.0653 0.1742 0.046 Uiso 1 1 calc R . .
C24 C 0.1020(6) -0.0298(5) 0.2029(4) 0.0354(12) Uani 1 1 d . . .
C25 C 0.2115(6) -0.0767(5) 0.2098(4) 0.0416(14) Uani 1 1 d . . .
H25 H 0.3083 -0.0323 0.2269 0.050 Uiso 1 1 calc R . .
C26 C 0.1865(6) -0.1839(5) 0.1931(4) 0.0415(14) Uani 1 1 d . . .
H26 H 0.2646 -0.2147 0.1990 0.050 Uiso 1 1 calc R . .
C27 C 0.1253(6) 0.0860(4) 0.2209(4) 0.0353(12) Uani 1 1 d . . .
H27 H 0.0436 0.1121 0.2200 0.042 Uiso 1 1 calc R . .
C28 C 0.2497(6) 0.1572(4) 0.2381(4) 0.0372(12) Uani 1 1 d . . .
H28 H 0.3304 0.1299 0.2385 0.045 Uiso 1 1 calc R . .
C29 C 0.2780(6) 0.2724(4) 0.2565(4) 0.0344(12) Uani 1 1 d . . .
C30 C 0.1698(6) 0.3229(5) 0.2465(4) 0.0372(12) Uani 1 1 d . . .
H30 H 0.0713 0.2808 0.2267 0.045 Uiso 1 1 calc R . .
C31 C 0.2026(6) 0.4307(5) 0.2646(4) 0.0390(13) Uani 1 1 d . . .
H31 H 0.1269 0.4638 0.2572 0.047 Uiso 1 1 calc R . .
C32 C 0.3435(7) 0.4936(4) 0.2934(4) 0.0370(13) Uani 1 1 d D . .
C33 C 0.4526(6) 0.4449(5) 0.3030(4) 0.0385(13) Uani 1 1 d . . .
H33 H 0.5509 0.4875 0.3233 0.046 Uiso 1 1 calc R . .
C34 C 0.4192(6) 0.3358(5) 0.2832(4) 0.0411(13) Uani 1 1 d . . .
H34 H 0.4948 0.3025 0.2880 0.049 Uiso 1 1 calc R . .
C35 C 0.3822(8) 0.6187(7) 0.3145(4) 0.051(2) Uani 1 1 d D . .
Br3 Br 0.13403(7) -0.33153(5) -0.04661(5) 0.04716(19) Uani 1 1 d . . .
N3 N 0.5776(6) 0.7586(4) 0.1518(3) 0.0435(12) Uani 1 1 d . . .
C41 C 0.2069(6) -0.1809(4) -0.0112(4) 0.0355(12) Uani 1 1 d . . .
C42 C 0.1152(6) -0.1218(5) -0.0326(4) 0.0365(12) Uani 1 1 d . . .
H42 H 0.0154 -0.1564 -0.0638 0.044 Uiso 1 1 calc R . .
C43 C 0.1697(6) -0.0131(4) -0.0084(4) 0.0367(12) Uani 1 1 d . . .
H43 H 0.1068 0.0285 -0.0232 0.044 Uiso 1 1 calc R . .
C44 C 0.3126(6) 0.0383(5) 0.0367(4) 0.0365(12) Uani 1 1 d . . .
C45 C 0.3999(7) -0.0239(5) 0.0586(4) 0.0411(13) Uani 1 1 d . . .
H45 H 0.4994 0.0103 0.0908 0.049 Uiso 1 1 calc R . .
C46 C 0.3478(7) -0.1330(5) 0.0354(4) 0.0409(13) Uani 1 1 d . . .
H46 H 0.4095 -0.1748 0.0518 0.049 Uiso 1 1 calc R . .
C47 C 0.3778(6) 0.1540(5) 0.0612(4) 0.0378(13) Uani 1 1 d . . .
H47 H 0.4788 0.1815 0.0914 0.045 Uiso 1 1 calc R . .
C48 C 0.3083(7) 0.2245(4) 0.0450(4) 0.0374(13) Uani 1 1 d . . .
H48 H 0.2070 0.1972 0.0154 0.045 Uiso 1 1 calc R . .
C49 C 0.3728(6) 0.3389(4) 0.0682(4) 0.0343(12) Uani 1 1 d . . .
C50 C 0.2825(7) 0.4038(5) 0.0611(4) 0.0394(13) Uani 1 1 d . . .
H50 H 0.1807 0.3716 0.0403 0.047 Uiso 1 1 calc R . .
C51 C 0.3357(6) 0.5119(5) 0.0829(4) 0.0372(12) Uani 1 1 d . . .
H51 H 0.2717 0.5553 0.0783 0.045 Uiso 1 1 calc R . .
C52 C 0.4816(6) 0.5590(4) 0.1114(4) 0.0330(12) Uani 1 1 d . . .
C53 C 0.5743(6) 0.4967(5) 0.1183(4) 0.0401(13) Uani 1 1 d . . .
H53 H 0.6759 0.5296 0.1378 0.048 Uiso 1 1 calc R . .
C54 C 0.5203(6) 0.3880(4) 0.0971(4) 0.0389(13) Uani 1 1 d . . .
H54 H 0.5848 0.3451 0.1022 0.047 Uiso 1 1 calc R . .
C55 C 0.5388(6) 0.6752(6) 0.1343(4) 0.0394(13) Uani 1 1 d . . .
N4 N 0.785(4) 0.207(2) 0.213(2) 0.042(7) Uani 0.50 1 d PD . .

loop_
_atom_site_aniso_label
_atom_site_aniso_U_11
_atom_site_aniso_U_22
_atom_site_aniso_U_33
_atom_site_aniso_U_23
_atom_site_aniso_U_13
_atom_site_aniso_U_12
Br4 0.0347(17) 0.0509(19) 0.0435(16) 0.0176(13) 0.0155(10) 0.0078(14)
C61 0.029(3) 0.040(3) 0.044(3) 0.013(3) 0.005(3) 0.012(2)
C62 0.033(3) 0.041(3) 0.041(3) 0.005(3) 0.002(3) 0.016(2)
C63 0.034(3) 0.036(3) 0.046(4) 0.007(3) 0.001(3) 0.013(2)
C64 0.026(3) 0.039(3) 0.043(3) 0.006(3) 0.003(2) 0.009(2)
C65 0.036(3) 0.041(3) 0.045(4) 0.011(3) 0.002(3) 0.015(3)
C66 0.030(3) 0.035(3) 0.047(4) 0.005(3) -0.001(3) 0.012(2)
C67 0.034(3) 0.036(3) 0.046(3) 0.009(3) 0.002(3) 0.014(2)
C68 0.009(7) 0.057(11) 0.033(11) -0.031(9) -0.005(6) 0.017(7)
Br1 0.0462(4) 0.0475(4) 0.0716(5) 0.0280(3) 0.0189(3) 0.0144(3)
N1 0.063(4) 0.059(4) 0.039(3) 0.007(3) 0.012(3) 0.027(3)
C1 0.039(3) 0.048(3) 0.040(3) 0.020(3) 0.014(3) 0.016(3)
C2 0.033(3) 0.060(4) 0.047(4) 0.026(3) 0.014(3) 0.017(3)
C3 0.045(4) 0.060(4) 0.043(4) 0.026(3) 0.017(3) 0.030(3)
C4 0.043(3) 0.048(3) 0.030(3) 0.010(2) 0.010(3) 0.023(3)
C5 0.036(3) 0.047(3) 0.038(3) 0.009(3) 0.007(3) 0.017(3)
C6 0.042(3) 0.048(3) 0.044(3) 0.018(3) 0.015(3) 0.022(3)
C7 0.042(3) 0.043(3) 0.047(4) 0.006(3) 0.004(3) 0.014(3)
C8 0.042(4) 0.051(4) 0.051(4) 0.016(3) 0.014(3) 0.017(3)
C9 0.038(3) 0.047(3) 0.040(3) 0.000(3) 0.006(3) 0.015(3)
C10 0.032(3) 0.055(4) 0.034(3) 0.006(3) 0.003(2) 0.017(3)
C11 0.044(3) 0.051(4) 0.039(3) 0.016(3) 0.008(3) 0.018(3)
C12 0.043(3) 0.060(4) 0.029(3) 0.016(3) 0.011(3) 0.014(3)
C13 0.039(3) 0.060(4) 0.042(4) 0.009(3) 0.015(3) 0.012(3)
C14 0.035(3) 0.075(5) 0.048(4) 0.008(3) 0.008(3) 0.022(3)
C15 0.040(4) 0.099(6) 0.027(3) 0.025(4) 0.011(3) 0.016(4)
Br2 0.0600(4) 0.0398(3) 0.0561(4) 0.0153(3) 0.0198(3) 0.0106(3)
N2 0.026(3) 0.043(3) 0.033(3) 0.023(3) 0.009(2) 0.013(3)
C21 0.036(3) 0.038(3) 0.037(3) 0.017(2) 0.014(3) 0.007(2)
C22 0.034(3) 0.041(3) 0.042(3) 0.014(3) 0.012(3) 0.006(2)
C23 0.032(3) 0.044(3) 0.042(3) 0.016(3) 0.013(3) 0.011(2)
C24 0.034(3) 0.041(3) 0.032(3) 0.014(2) 0.009(2) 0.012(2)
C25 0.030(3) 0.042(3) 0.054(4) 0.020(3) 0.011(3) 0.008(2)
C26 0.033(3) 0.044(3) 0.052(4) 0.021(3) 0.012(3) 0.014(3)
C27 0.037(3) 0.040(3) 0.034(3) 0.017(2) 0.012(2) 0.014(2)
C28 0.039(3) 0.037(3) 0.039(3) 0.014(2) 0.013(3) 0.014(2)
C29 0.036(3) 0.038(3) 0.029(3) 0.013(2) 0.009(2) 0.010(2)
C30 0.036(3) 0.042(3) 0.034(3) 0.012(2) 0.010(2) 0.010(2)
C31 0.037(3) 0.041(3) 0.036(3) 0.009(2) 0.009(3) 0.015(3)
C32 0.044(3) 0.033(3) 0.036(3) 0.014(2) 0.014(3) 0.010(2)
C33 0.029(3) 0.040(3) 0.045(3) 0.017(3) 0.010(3) 0.007(2)
C34 0.035(3) 0.042(3) 0.048(4) 0.018(3) 0.014(3) 0.013(3)
C35 0.021(3) 0.109(7) 0.018(3) 0.013(5) 0.005(2) 0.021(5)
Br3 0.0482(4) 0.0337(3) 0.0586(4) 0.0148(3) 0.0161(3) 0.0112(3)
N3 0.041(3) 0.043(3) 0.042(3) 0.010(2) 0.005(2) 0.016(2)
C41 0.041(3) 0.033(3) 0.034(3) 0.011(2) 0.016(3) 0.010(2)
C42 0.031(3) 0.041(3) 0.036(3) 0.011(2) 0.011(2) 0.009(2)
C43 0.040(3) 0.038(3) 0.037(3) 0.012(2) 0.016(3) 0.016(2)
C44 0.040(3) 0.039(3) 0.034(3) 0.015(2) 0.014(3) 0.013(2)
C45 0.039(3) 0.040(3) 0.043(3) 0.018(3) 0.008(3) 0.007(2)
C46 0.041(3) 0.043(3) 0.043(3) 0.021(3) 0.009(3) 0.017(3)
C47 0.036(3) 0.040(3) 0.038(3) 0.015(3) 0.012(3) 0.008(2)
C48 0.041(3) 0.035(3) 0.038(3) 0.012(2) 0.017(3) 0.010(2)
C49 0.035(3) 0.037(3) 0.032(3) 0.012(2) 0.013(2) 0.009(2)
C50 0.037(3) 0.039(3) 0.042(3) 0.015(3) 0.012(3) 0.010(2)
C51 0.033(3) 0.040(3) 0.041(3) 0.013(3) 0.012(3) 0.014(2)
C52 0.039(3) 0.032(3) 0.030(3) 0.011(2) 0.013(2) 0.013(2)
C53 0.033(3) 0.040(3) 0.043(3) 0.010(3) 0.010(3) 0.008(2)
C54 0.038(3) 0.033(3) 0.044(3) 0.011(2) 0.010(3) 0.015(2)
C55 0.032(3) 0.055(4) 0.033(3) 0.015(3) 0.008(2) 0.018(3)
N4 0.037(14) 0.032(12) 0.053(11) 0.019(7) 0.013(8) -0.001(9)

loop_
_atom_type_symbol
_atom_type_description
_atom_type_scat_dispersion_real
_atom_type_scat_dispersion_imag
_atom_type_scat_source
C C 0.0033 0.0016 'International Tables Vol C Tables 4.2.6.8 and 6.1.1.4'
H H 0.0000 0.0000 'International Tables Vol C Tables 4.2.6.8 and 6.1.1.4'
Br Br -0.2901 2.4595 'International Tables Vol C Tables 4.2.6.8 and 6.1.1.4'
N N 0.0061 0.0033 'International Tables Vol C Tables 4.2.6.8 and 6.1.1.4'

loop_
_geom_angle_atom_site_label_1
_geom_angle_atom_site_label_2
_geom_angle_atom_site_label_3
_geom_angle
_geom_angle_site_symmetry_1
_geom_angle_site_symmetry_3
_geom_angle_publ_flag
C68 Br4 C61 16.0(16) . . ?
C62 C61 C66 120.2(6) . . ?
C62 C61 C68 125.0(8) . . ?
C66 C61 C68 114.8(8) . . ?
C62 C61 Br4 118.8(5) . . ?
C66 C61 Br4 121.1(5) . . ?
C68 C61 Br4 6.9(7) . . ?
C63 C62 C61 120.0(6) . . ?
C63 C62 H62 120.0 . . ?
C61 C62 H62 120.0 . . ?
C62 C63 C64 121.3(6) . . ?
C62 C63 H63 119.3 . . ?
C64 C63 H63 119.3 . . ?
C63 C64 C65 117.9(6) . . ?
C63 C64 C67 118.8(5) . . ?
C65 C64 C67 123.2(6) . . ?
C66 C65 C64 121.0(6) . . ?
C66 C65 H65 119.5 . . ?
C64 C65 H65 119.5 . . ?
C65 C66 C61 119.6(6) . . ?
C65 C66 H66 120.2 . . ?
C61 C66 H66 120.2 . . ?
C67 C67 C64 126.5(7) 2_656 . ?
C67 C67 H67 116.7 2_656 . ?
C64 C67 H67 116.7 . . ?
Br4 C68 N4 16(2) . . ?
Br4 C68 C61 157(2) . . ?
N4 C68 C61 167(4) . . ?
C2 C1 C6 120.8(6) . . ?
C2 C1 Br1 119.7(5) . . ?
C6 C1 Br1 119.6(4) . . ?
C3 C2 C1 118.7(6) . . ?
C3 C2 H2 120.6 . . ?
C1 C2 H2 120.6 . . ?
C2 C3 C4 122.8(6) . . ?
C2 C3 H3 118.6 . . ?
C4 C3 H3 118.6 . . ?
C3 C4 C5 115.9(6) . . ?
C3 C4 C7 120.8(5) . . ?
C5 C4 C7 123.2(6) . . ?
C6 C5 C4 122.6(6) . . ?
C6 C5 H5 118.7 . . ?
C4 C5 H5 118.7 . . ?
C5 C6 C1 119.1(6) . . ?
C5 C6 H6 120.4 . . ?
C1 C6 H6 120.4 . . ?
C8 C7 C4 128.1(6) . . ?
C8 C7 H7 115.9 . . ?
C4 C7 H7 115.9 . . ?
C7 C8 C9 127.0(6) . . ?
C7 C8 H8 116.5 . . ?
C9 C8 H8 116.5 . . ?
C14 C9 C10 118.0(6) . . ?
C14 C9 C8 119.6(6) . . ?
C10 C9 C8 122.4(6) . . ?
C11 C10 C9 119.6(6) . . ?
C11 C10 H10 120.2 . . ?
C9 C10 H10 120.2 . . ?
C10 C11 C12 120.6(6) . . ?
C10 C11 H11 119.7 . . ?
C12 C11 H11 119.7 . . ?
C13 C12 C11 120.0(6) . . ?
C13 C12 C15 119.4(6) . . ?
C11 C12 C15 120.6(6) . . ?
C14 C13 C12 118.9(7) . . ?
C14 C13 H13 120.6 . . ?
C12 C13 H13 120.6 . . ?
C13 C14 C9 122.9(6) . . ?
C13 C14 H14 118.6 . . ?
C9 C14 H14 118.6 . . ?
N1 C15 C12 178.6(9) . . ?
C26 C21 C22 121.2(5) . . ?
C26 C21 Br2 119.5(4) . . ?
C22 C21 Br2 119.3(4) . . ?
C23 C22 C21 118.5(5) . . ?
C23 C22 H22 120.8 . . ?
C21 C22 H22 120.8 . . ?
C22 C23 C24 121.8(6) . . ?
C22 C23 H23 119.1 . . ?
C24 C23 H23 119.1 . . ?
C25 C24 C23 117.4(5) . . ?
C25 C24 C27 123.4(5) . . ?
C23 C24 C27 119.2(5) . . ?
C26 C25 C24 122.0(6) . . ?
C26 C25 H25 119.0 . . ?
C24 C25 H25 119.0 . . ?
C25 C26 C21 119.1(6) . . ?
C25 C26 H26 120.5 . . ?
C21 C26 H26 120.5 . . ?
C28 C27 C24 125.3(5) . . ?
C28 C27 H27 117.3 . . ?
C24 C27 H27 117.3 . . ?
C27 C28 C29 127.2(6) . . ?
C27 C28 H28 116.4 . . ?
C29 C28 H28 116.4 . . ?
C34 C29 C30 117.9(5) . . ?
C34 C29 C28 118.7(5) . . ?
C30 C29 C28 123.4(5) . . ?
C31 C30 C29 120.8(6) . . ?
C31 C30 H30 119.6 . . ?
C29 C30 H30 119.6 . . ?
C30 C31 C32 121.0(6) . . ?
C30 C31 H31 119.5 . . ?
C32 C31 H31 119.5 . . ?
C31 C32 C33 119.1(5) . . ?
C31 C32 C35 121.2(5) . . ?
C33 C32 C35 119.6(5) . . ?
C34 C33 C32 119.8(5) . . ?
C34 C33 H33 120.1 . . ?
C32 C33 H33 120.1 . . ?
C33 C34 C29 121.4(6) . . ?
C33 C34 H34 119.3 . . ?
C29 C34 H34 119.3 . . ?
N2 C35 C32 178.0(11) . . ?
C46 C41 C42 121.4(5) . . ?
C46 C41 Br3 119.5(4) . . ?
C42 C41 Br3 119.1(4) . . ?
C43 C42 C41 118.6(5) . . ?
C43 C42 H42 120.7 . . ?
C41 C42 H42 120.7 . . ?
C42 C43 C44 121.7(5) . . ?
C42 C43 H43 119.1 . . ?
C44 C43 H43 119.1 . . ?
C43 C44 C45 117.7(5) . . ?
C43 C44 C47 124.0(5) . . ?
C45 C44 C47 118.3(5) . . ?
C46 C45 C44 121.7(6) . . ?
C46 C45 H45 119.1 . . ?
C44 C45 H45 119.1 . . ?
C41 C46 C45 118.8(5) . . ?
C41 C46 H46 120.6 . . ?
C45 C46 H46 120.6 . . ?
C48 C47 C44 125.5(6) . . ?
C48 C47 H47 117.3 . . ?
C44 C47 H47 117.3 . . ?
C47 C48 C49 125.6(6) . . ?
C47 C48 H48 117.2 . . ?
C49 C48 H48 117.2 . . ?
C50 C49 C54 117.8(5) . . ?
C50 C49 C48 118.3(5) . . ?
C54 C49 C48 123.9(5) . . ?
C51 C50 C49 121.4(6) . . ?
C51 C50 H50 119.3 . . ?
C49 C50 H50 119.3 . . ?
C50 C51 C52 119.8(5) . . ?
C50 C51 H51 120.1 . . ?
C52 C51 H51 120.1 . . ?
C51 C52 C53 120.2(5) . . ?
C51 C52 C55 119.8(5) . . ?
C53 C52 C55 120.0(5) . . ?
C54 C53 C52 119.8(6) . . ?
C54 C53 H53 120.1 . . ?
C52 C53 H53 120.1 . . ?
C53 C54 C49 120.9(5) . . ?
C53 C54 H54 119.6 . . ?
C49 C54 H54 119.6 . . ?
N3 C55 C52 178.2(7) . . ?

loop_
_geom_bond_atom_site_label_1
_geom_bond_atom_site_label_2
_geom_bond_distance
_geom_bond_site_symmetry_2
_geom_bond_publ_flag
Br4 C68 0.618(13) . ?
Br4 C61 2.006(7) . ?
C61 C62 1.363(8) . ?
C61 C66 1.368(9) . ?
C61 C68 1.422(14) . ?
C62 C63 1.353(9) . ?
C62 H62 0.9500 . ?
C63 C64 1.377(9) . ?
C63 H63 0.9500 . ?
C64 C65 1.379(8) . ?
C64 C67 1.450(9) . ?
C65 C66 1.366(9) . ?
C65 H65 0.9500 . ?
C66 H66 0.9500 . ?
C67 C67 1.319(12) 2_656 ?
C67 H67 0.9500 . ?
C68 N4 0.964(19) . ?
Br1 C1 1.883(6) . ?
N1 C15 0.969(9) . ?
C1 C2 1.352(8) . ?
C1 C6 1.361(9) . ?
C2 C3 1.351(9) . ?
C2 H2 0.9500 . ?
C3 C4 1.370(9) . ?
C3 H3 0.9500 . ?
C4 C5 1.374(8) . ?
C4 C7 1.453(9) . ?
C5 C6 1.340(9) . ?
C5 H5 0.9500 . ?
C6 H6 0.9500 . ?
C7 C8 1.333(9) . ?
C7 H7 0.9500 . ?
C8 C9 1.401(9) . ?
C8 H8 0.9500 . ?
C9 C14 1.363(9) . ?
C9 C10 1.385(8) . ?
C10 C11 1.348(9) . ?
C10 H10 0.9500 . ?
C11 C12 1.379(9) . ?
C11 H11 0.9500 . ?
C12 C13 1.355(9) . ?
C12 C15 1.504(12) . ?
C13 C14 1.340(10) . ?
C13 H13 0.9500 . ?
C14 H14 0.9500 . ?
Br2 C21 1.896(6) . ?
N2 C35 0.780(8) . ?
C21 C26 1.358(8) . ?
C21 C22 1.358(8) . ?
C22 C23 1.357(8) . ?
C22 H22 0.9500 . ?
C23 C24 1.368(8) . ?
C23 H23 0.9500 . ?
C24 C25 1.365(8) . ?
C24 C27 1.455(8) . ?
C25 C26 1.343(8) . ?
C25 H25 0.9500 . ?
C26 H26 0.9500 . ?
C27 C28 1.309(8) . ?
C27 H27 0.9500 . ?
C28 C29 1.441(8) . ?
C28 H28 0.9500 . ?
C29 C34 1.376(8) . ?
C29 C30 1.386(8) . ?
C30 C31 1.345(8) . ?
C30 H30 0.9500 . ?
C31 C32 1.369(8) . ?
C31 H31 0.9500 . ?
C32 C33 1.377(8) . ?
C32 C35 1.560(10) . ?
C33 C34 1.358(8) . ?
C33 H33 0.9500 . ?
C34 H34 0.9500 . ?
Br3 C41 1.870(5) . ?
N3 C55 1.037(8) . ?
C41 C46 1.348(8) . ?
C41 C42 1.367(8) . ?
C42 C43 1.354(8) . ?
C42 H42 0.9500 . ?
C43 C44 1.365(8) . ?
C43 H43 0.9500 . ?
C44 C45 1.371(8) . ?
C44 C47 1.452(8) . ?
C45 C46 1.357(8) . ?
C45 H45 0.9500 . ?
C46 H46 0.9500 . ?
C47 C48 1.322(8) . ?
C47 H47 0.9500 . ?
C48 C49 1.436(8) . ?
C48 H48 0.9500 . ?
C49 C50 1.380(8) . ?
C49 C54 1.381(8) . ?
C50 C51 1.349(8) . ?
C50 H50 0.9500 . ?
C51 C52 1.363(8) . ?
C51 H51 0.9500 . ?
C52 C53 1.370(8) . ?
C52 C55 1.450(9) . ?
C53 C54 1.358(8) . ?
C53 H53 0.9500 . ?
C54 H54 0.9500 . ?

loop_
_geom_hbond_atom_site_label_D
_geom_hbond_atom_site_label_H
_geom_hbond_atom_site_label_A
_geom_hbond_distance_DH
_geom_hbond_distance_HA
_geom_hbond_distance_DA
_geom_hbond_angle_DHA
_geom_hbond_site_symmetry_A
_geom_hbond_publ_flag
C46 H46 N3 0.9500 2.5200 3.421(9) 158.00 1_545 ?
C62 H62 N3 0.9500 2.5900 3.340(8) 136.00 1_545 ?
C66 H66 N1 0.9500 2.4700 3.235(10) 137.00 2_666 ?

loop_
_geom_torsion_atom_site_label_1
_geom_torsion_atom_site_label_2
_geom_torsion_atom_site_label_3
_geom_torsion_atom_site_label_4
_geom_torsion
_geom_torsion_site_symmetry_1
_geom_torsion_site_symmetry_2
_geom_torsion_site_symmetry_3
_geom_torsion_site_symmetry_4
_geom_torsion_publ_flag
C68 Br4 C61 C62 156(6) . . . . ?
C68 Br4 C61 C66 -25(6) . . . . ?
C66 C61 C62 C63 1.8(9) . . . . ?
C68 C61 C62 C63 -175.6(10) . . . . ?
Br4 C61 C62 C63 -179.0(4) . . . . ?
C61 C62 C63 C64 -2.6(9) . . . . ?
C62 C63 C64 C65 1.7(8) . . . . ?
C62 C63 C64 C67 -179.5(5) . . . . ?
C63 C64 C65 C66 -0.1(8) . . . . ?
C67 C64 C65 C66 -178.8(5) . . . . ?
C64 C65 C66 C61 -0.7(9) . . . . ?
C62 C61 C66 C65 -0.2(8) . . . . ?
C68 C61 C66 C65 177.4(9) . . . . ?
Br4 C61 C66 C65 -179.4(4) . . . . ?
C63 C64 C67 C67 176.3(7) . . . 2_656 ?
C65 C64 C67 C67 -5.0(11) . . . 2_656 ?
C61 Br4 C68 N4 146(12) . . . . ?
C62 C61 C68 Br4 -26(7) . . . . ?
C66 C61 C68 Br4 157(6) . . . . ?
C62 C61 C68 N4 -70(13) . . . . ?
C66 C61 C68 N4 113(13) . . . . ?
Br4 C61 C68 N4 -44(12) . . . . ?
C6 C1 C2 C3 -0.6(10) . . . . ?
Br1 C1 C2 C3 179.4(5) . . . . ?
C1 C2 C3 C4 0.7(10) . . . . ?
C2 C3 C4 C5 0.3(9) . . . . ?
C2 C3 C4 C7 178.2(6) . . . . ?
C3 C4 C5 C6 -1.4(9) . . . . ?
C7 C4 C5 C6 -179.3(6) . . . . ?
C4 C5 C6 C1 1.5(10) . . . . ?
C2 C1 C6 C5 -0.5(10) . . . . ?
Br1 C1 C6 C5 179.5(5) . . . . ?
C3 C4 C7 C8 -175.6(7) . . . . ?
C5 C4 C7 C8 2.2(11) . . . . ?
C4 C7 C8 C9 -179.4(7) . . . . ?
C7 C8 C9 C14 -180.0(7) . . . . ?
C7 C8 C9 C10 -1.9(12) . . . . ?
C14 C9 C10 C11 2.5(10) . . . . ?
C8 C9 C10 C11 -175.5(6) . . . . ?
C9 C10 C11 C12 -2.1(10) . . . . ?
C10 C11 C12 C13 0.9(10) . . . . ?
C10 C11 C12 C15 179.7(6) . . . . ?
C11 C12 C13 C14 -0.3(10) . . . . ?
C15 C12 C13 C14 -179.2(6) . . . . ?
C12 C13 C14 C9 0.9(11) . . . . ?
C10 C9 C14 C13 -2.0(11) . . . . ?
C8 C9 C14 C13 176.1(7) . . . . ?
C13 C12 C15 N1 -165(100) . . . . ?
C11 C12 C15 N1 16(35) . . . . ?
C26 C21 C22 C23 0.5(9) . . . . ?
Br2 C21 C22 C23 -179.7(5) . . . . ?
C21 C22 C23 C24 0.6(9) . . . . ?
C22 C23 C24 C25 -1.0(9) . . . . ?
C22 C23 C24 C27 179.6(6) . . . . ?
C23 C24 C25 C26 0.3(10) . . . . ?
C27 C24 C25 C26 179.7(6) . . . . ?
C24 C25 C26 C21 0.8(10) . . . . ?
C22 C21 C26 C25 -1.2(10) . . . . ?
Br2 C21 C26 C25 179.0(5) . . . . ?
C25 C24 C27 C28 6.1(10) . . . . ?
C23 C24 C27 C28 -174.4(6) . . . . ?
C24 C27 C28 C29 -179.8(5) . . . . ?
C27 C28 C29 C34 172.4(6) . . . . ?
C27 C28 C29 C30 -9.4(10) . . . . ?
C34 C29 C30 C31 -1.6(9) . . . . ?
C28 C29 C30 C31 -179.9(6) . . . . ?
C29 C30 C31 C32 -0.1(9) . . . . ?
C30 C31 C32 C33 0.7(9) . . . . ?
C30 C31 C32 C35 -180.0(6) . . . . ?
C31 C32 C33 C34 0.5(9) . . . . ?
C35 C32 C33 C34 -178.9(6) . . . . ?
C32 C33 C34 C29 -2.3(10) . . . . ?
C30 C29 C34 C33 2.8(9) . . . . ?
C28 C29 C34 C33 -178.8(6) . . . . ?
C31 C32 C35 N2 -108(34) . . . . ?
C33 C32 C35 N2 72(34) . . . . ?
C46 C41 C42 C43 2.1(9) . . . . ?
Br3 C41 C42 C43 -178.5(4) . . . . ?
C41 C42 C43 C44 -0.2(9) . . . . ?
C42 C43 C44 C45 -1.2(9) . . . . ?
C42 C43 C44 C47 177.4(6) . . . . ?
C43 C44 C45 C46 0.9(9) . . . . ?
C47 C44 C45 C46 -177.8(6) . . . . ?
C42 C41 C46 C45 -2.4(9) . . . . ?
Br3 C41 C46 C45 178.2(5) . . . . ?
C44 C45 C46 C41 0.9(10) . . . . ?
C43 C44 C47 C48 1.4(10) . . . . ?
C45 C44 C47 C48 -179.9(6) . . . . ?
C44 C47 C48 C49 -179.2(6) . . . . ?
C47 C48 C49 C50 -168.4(6) . . . . ?
C47 C48 C49 C54 11.9(10) . . . . ?
C54 C49 C50 C51 -1.1(9) . . . . ?
C48 C49 C50 C51 179.1(6) . . . . ?
C49 C50 C51 C52 1.0(9) . . . . ?
C50 C51 C52 C53 -0.2(9) . . . . ?
C50 C51 C52 C55 179.6(6) . . . . ?
C51 C52 C53 C54 -0.4(9) . . . . ?
C55 C52 C53 C54 179.8(6) . . . . ?
C52 C53 C54 C49 0.3(9) . . . . ?
C50 C49 C54 C53 0.4(9) . . . . ?
C48 C49 C54 C53 -179.8(6) . . . . ?
C51 C52 C55 N3 50(24) . . . . ?
C53 C52 C55 N3 -131(24) . . . . ?
